data_4517189
loop_
_publ_author_name
'Morris, David M.'
'Merola, Joseph S.'

_publ_section_title
;
 Octametallic Cluster of Cp*Ir(glycinato) Cations.
;
_journal_issue 26
_journal_name_full 'ACS omega'
_journal_page_first 22126
_journal_page_last 22132
_journal_paper_doi 10.1021/acsomega.9b03267
_journal_volume 4
_journal_year 2019
_chemical_absolute_configuration ad
_chemical_formula_moiety 'C12 H19 Cl Ir N O2, 0.5(C H2 Cl2)'
_chemical_formula_sum 'C12.5 H20 Cl2 Ir N O2'
_chemical_formula_weight 479.39
_space_group_crystal_system orthorhombic
_space_group_IT_number 19
_space_group_name_Hall 'P 2ac 2ab'
_space_group_name_H-M_alt 'P 21 21 21'
_atom_sites_solution_hydrogens mixed
_atom_sites_solution_primary direct
_audit_creation_date 2019-11-14
_audit_creation_method
;
Olex2 1.2
(compiled May 18 2018 14:05:52 for OlexSys, GUI svn.r5506)
;
_cell_angle_alpha 90
_cell_angle_beta 90
_cell_angle_gamma 90
_cell_formula_units_Z 8
_cell_length_a 12.8063(3)
_cell_length_b 14.5872(3)
_cell_length_c 16.3284(3)
_cell_measurement_reflns_used 6320
_cell_measurement_temperature 100.1
_cell_measurement_theta_max 32.2761
_cell_measurement_theta_min 3.6849
_cell_volume 3050.28(11)
_computing_cell_refinement
;
CrysAlisPro, Oxford Diffraction Ltd.,

Version 1.171.34.44 (release 25-10-2010 CrysAlis171 .NET)

(compiled Oct 25 2010,18:11:34)
;
_computing_data_collection
;
CrysAlisPro, Oxford Diffraction Ltd.,

Version 1.171.34.44 (release 25-10-2010 CrysAlis171 .NET)

(compiled Oct 25 2010,18:11:34)
;
_computing_data_reduction
;
CrysAlisPro, Oxford Diffraction Ltd.,

Version 1.171.34.44 (release 25-10-2010 CrysAlis171 .NET)

(compiled Oct 25 2010,18:11:34)
;
_computing_molecular_graphics 'Olex2 (Dolomanov et al., 2009)'
_computing_publication_material 'Olex2 (Dolomanov et al., 2009)'
_computing_structure_refinement 'ShelXL (Sheldrick, 2015)'
_computing_structure_solution 'ShelXS-1997 (Sheldrick, 2008)'
_diffrn_ambient_temperature 100.1
_diffrn_detector_area_resol_mean 16.0122
_diffrn_measured_fraction_theta_full 0.997
_diffrn_measured_fraction_theta_max 0.920
_diffrn_measurement_details
;
#__ type_ start__ end____ width___ exp.time_

  1 omega  -97.00  -31.00   1.0000   16.0000

omega____ theta____ kappa____ phi______ frames

    -      -29.3753  -77.0000   60.0000 66



#__ type_ start__ end____ width___ exp.time_

  2 omega  -77.00  -35.00   1.0000   16.0000

omega____ theta____ kappa____ phi______ frames

    -      -29.3753 -178.0000   30.0000 42



#__ type_ start__ end____ width___ exp.time_

  3 omega -107.00  -54.00   1.0000   16.0000

omega____ theta____ kappa____ phi______ frames

    -      -29.3753 -178.0000  -90.0000 53
;
_diffrn_measurement_device_type 'Xcalibur, Eos, Gemini ultra'
_diffrn_measurement_method '\w scans'
_diffrn_orient_matrix_UB_11 0.0321471000
_diffrn_orient_matrix_UB_12 0.0336532000
_diffrn_orient_matrix_UB_13 0.0184368000
_diffrn_orient_matrix_UB_21 0.0430221000
_diffrn_orient_matrix_UB_22 -0.0152902000
_diffrn_orient_matrix_UB_23 -0.0238087000
_diffrn_orient_matrix_UB_31 -0.0136439000
_diffrn_orient_matrix_UB_32 0.0315406000
_diffrn_orient_matrix_UB_33 -0.0313230000
_diffrn_radiation_monochromator graphite
_diffrn_radiation_type MoK\a
_diffrn_radiation_wavelength 0.71073
_diffrn_reflns_av_R_equivalents 0.0320
_diffrn_reflns_av_unetI/netI 0.0811
_diffrn_reflns_Laue_measured_fraction_full 0.997
_diffrn_reflns_Laue_measured_fraction_max 0.920
_diffrn_reflns_limit_h_max 15
_diffrn_reflns_limit_h_min -19
_diffrn_reflns_limit_k_max 21
_diffrn_reflns_limit_k_min -18
_diffrn_reflns_limit_l_max 20
_diffrn_reflns_limit_l_min -23
_diffrn_reflns_number 11594
_diffrn_reflns_point_group_measured_fraction_full 0.899
_diffrn_reflns_point_group_measured_fraction_max 0.807
_diffrn_reflns_theta_full 30.000
_diffrn_reflns_theta_max 32.349
_diffrn_reflns_theta_min 3.692
_diffrn_source 'Enhance (Mo) X-ray Source'
_exptl_absorpt_coefficient_mu 9.100
_exptl_absorpt_correction_T_max 0.834
_exptl_absorpt_correction_T_min 0.690
_exptl_absorpt_correction_type gaussian
_exptl_absorpt_process_details
;
CrysAlisPro, Oxford Diffraction Ltd.,

Version 1.171.34.44 (release 25-10-2010 CrysAlis171 .NET)

(compiled Oct 25 2010,18:11:34)

Numerical absorption correction based on gaussian integration over

			a multifaceted crystal model
;
_exptl_crystal_colour 'clear light yellow'
_exptl_crystal_colour_lustre clear
_exptl_crystal_colour_modifier light
_exptl_crystal_colour_primary yellow
_exptl_crystal_density_diffrn 2.088
_exptl_crystal_description prism
_exptl_crystal_F_000 1832
_exptl_crystal_preparation 'From [Cp*IrCl2]2 and L-glycine with base'
_exptl_crystal_recrystallization_method 'From DCM'
_exptl_crystal_size_max 0.2383
_exptl_crystal_size_mid 0.1713
_exptl_crystal_size_min 0.112
_refine_diff_density_max 1.374
_refine_diff_density_min -1.420
_refine_diff_density_rms 0.210
_refine_ls_abs_structure_details
;
 Flack x determined using 2693 quotients [(I+)-(I-)]/[(I+)+(I-)]
 (Parsons, Flack and Wagner, Acta Cryst. B69 (2013) 249-259).
;
_refine_ls_abs_structure_Flack 0.010(8)
_refine_ls_extinction_method none
_refine_ls_goodness_of_fit_ref 0.860
_refine_ls_hydrogen_treatment mixed
_refine_ls_matrix_type full
_refine_ls_number_parameters 352
_refine_ls_number_reflns 8796
_refine_ls_number_restraints 4
_refine_ls_restrained_S_all 0.860
_refine_ls_R_factor_all 0.0409
_refine_ls_R_factor_gt 0.0337
_refine_ls_shift/su_max 0.001
_refine_ls_shift/su_mean 0.000
_refine_ls_structure_factor_coef Fsqd
_refine_ls_weighting_details 'w=1/[\s^2^(Fo^2^)] where P=(Fo^2^+2Fc^2^)/3'
_refine_ls_weighting_scheme calc
_refine_ls_wR_factor_gt 0.0557
_refine_ls_wR_factor_ref 0.0602
_reflns_Friedel_coverage 0.594
_reflns_Friedel_fraction_full 0.777
_reflns_Friedel_fraction_max 0.669
_reflns_number_gt 7930
_reflns_number_total 8796
_reflns_threshold_expression 'I > 2\s(I)'
_cod_data_source_file ao9b03267_si_002.cif
_cod_data_source_block dmmxi029a_abs_compound_2
_cod_depositor_comments
;
Adding full bibliography for 4517188--4517193.cif.

2020-05-08
Z value and formula fixed to values more according to usual
chemical conventions.                 miguel
;
_cod_original_formula_sum 'C25 H40 Cl4 Ir2 N2 O4'
_cod_original_formula_weight 958.79
_cod_original_formula_moiety '2(C12 H19 Cl Ir N O2), C H2 Cl2'
_cod_original_formula_units_Z 4
_cod_original_cell_volume 3050.27(10)
_cod_database_code 4517189
_shelx_shelxl_version_number 2018/1
_chemical_oxdiff_formula 'C25 H40 Cl4 Ir2 N2 O4'
_chemical_oxdiff_usercomment dmmxI029a
_shelx_space_group_comment
;
The symmetry employed for this shelxl refinement is uniquely defined
by the following loop, which should always be used as a source of
symmetry information in preference to the above space-group names.
They are only intended as comments.
;
_shelx_estimated_absorpt_t_max 0.429
_shelx_estimated_absorpt_t_min 0.220
_olex2_refinement_description
;
1. Fixed Uiso
 At 1.2 times of:
  All C(H,H) groups, All N(H,H) groups
 At 1.5 times of:
  All C(H,H,H) groups
2. Restrained distances
 N2-H2A = N2-H2B = N1-H1A = N1-H1B
 1 with sigma of 0.05
3.a Secondary CH2 refined with riding coordinates:
 C12(H12A,H12B), N1(H1A,H1B), C24(H24A,H24B), C25(H25A,H25B)
3.b Idealised Me refined as rotating group:
 C6(H6A,H6B,H6C), C7(H7A,H7B,H7C), C8(H8A,H8B,H8C), C9(H9A,H9B,H9C), C10(H10A,
 H10B,H10C), C18(H18A,H18B,H18C), C19(H19A,H19B,H19C), C20(H20A,H20B,H20C),
 C21(H21A,H21B,H21C), C22(H22A,H22B,H22C)
;
_olex2_exptl_crystal_mounting_method 'On fiber'
_olex2_submission_original_sample_id DMMXI029a
_olex2_submission_special_instructions 'No special instructions were received'

loop_
_space_group_symop_operation_xyz
'x, y, z'
'-x+1/2, -y, z+1/2'
'x+1/2, -y+1/2, -z'
'-x, y+1/2, -z+1/2'

loop_
_atom_site_label
_atom_site_type_symbol
_atom_site_fract_x
_atom_site_fract_y
_atom_site_fract_z
_atom_site_U_iso_or_equiv
_atom_site_adp_type
_atom_site_occupancy
_atom_site_site_symmetry_order
_atom_site_calc_flag
_atom_site_refinement_flags_posn
C1 C 0.1816(6) 0.3916(5) 0.4251(5) 0.0146(16) Uani 1 1 d .
C0AA C 0.1701(6) 0.3478(5) 0.5049(5) 0.0162(17) Uani 1 1 d .
C3 C 0.0639(7) 0.3636(5) 0.5326(5) 0.0164(17) Uani 1 1 d .
C4 C 0.0129(6) 0.4171(5) 0.4704(5) 0.0148(16) Uani 1 1 d .
C5 C 0.0841(6) 0.4340(5) 0.4031(5) 0.0118(15) Uani 1 1 d .
C6 C 0.2798(6) 0.3926(6) 0.3771(5) 0.0206(18) Uani 1 1 d .
H6A H 0.278111 0.443658 0.338038 0.031 Uiso 1 1 calc GR
H6B H 0.286827 0.334698 0.347192 0.031 Uiso 1 1 calc GR
H6C H 0.339266 0.400214 0.414189 0.031 Uiso 1 1 calc GR
C7 C 0.2516(7) 0.2930(5) 0.5491(6) 0.025(2) Uani 1 1 d .
H7A H 0.321096 0.315151 0.533734 0.038 Uiso 1 1 calc GR
H7B H 0.244916 0.228185 0.534018 0.038 Uiso 1 1 calc GR
H7C H 0.241933 0.299703 0.608303 0.038 Uiso 1 1 calc GR
C8 C 0.0165(7) 0.3287(5) 0.6084(6) 0.0215(19) Uani 1 1 d .
H8A H 0.070409 0.323107 0.650789 0.032 Uiso 1 1 calc GR
H8B H -0.014619 0.268463 0.598106 0.032 Uiso 1 1 calc GR
H8C H -0.037681 0.371312 0.627027 0.032 Uiso 1 1 calc GR
C9 C -0.1003(6) 0.4466(5) 0.4726(6) 0.0197(18) Uani 1 1 d .
H9A H -0.129603 0.433388 0.526803 0.030 Uiso 1 1 calc GR
H9B H -0.139626 0.412882 0.430843 0.030 Uiso 1 1 calc GR
H9C H -0.104999 0.512481 0.461682 0.030 Uiso 1 1 calc GR
C10 C 0.0610(6) 0.4867(6) 0.3285(5) 0.0181(16) Uani 1 1 d .
H10A H 0.000956 0.526829 0.338334 0.027 Uiso 1 1 calc GR
H10B H 0.044944 0.444479 0.283532 0.027 Uiso 1 1 calc GR
H10C H 0.121901 0.523997 0.313805 0.027 Uiso 1 1 calc GR
C11 C 0.3318(6) 0.5725(5) 0.5896(5) 0.0143(16) Uani 1 1 d .
C12 C 0.2644(6) 0.5544(5) 0.6624(5) 0.0155(17) Uani 1 1 d .
H12A H 0.291769 0.500321 0.692078 0.019 Uiso 1 1 calc R
H12B H 0.268125 0.607654 0.699933 0.019 Uiso 1 1 calc R
N1 N 0.1531(5) 0.5376(4) 0.6402(4) 0.0153(13) Uani 1 1 d D
H1A H 0.115688 0.590140 0.646386 0.018 Uiso 1 1 calc DR
H1B H 0.125546 0.494299 0.673984 0.018 Uiso 1 1 calc DR
O1 O 0.2934(4) 0.5501(3) 0.5183(4) 0.0155(11) Uani 1 1 d .
O2 O 0.4192(4) 0.6048(4) 0.5978(4) 0.0193(12) Uani 1 1 d .
Cl1 Cl 0.08420(15) 0.64575(11) 0.48732(13) 0.0167(4) Uani 1 1 d .
Ir1 Ir 0.14350(2) 0.49198(2) 0.51593(2) 0.01056(6) Uani 1 1 d .
C13 C 0.6774(6) 0.5758(5) 0.4566(5) 0.0123(16) Uani 1 1 d .
C14 C 0.6207(5) 0.4954(5) 0.4286(5) 0.0127(15) Uani 1 1 d .
C15 C 0.6436(6) 0.4822(4) 0.3430(5) 0.0123(15) Uani 1 1 d .
C16 C 0.7139(6) 0.5534(5) 0.3171(5) 0.0137(16) Uani 1 1 d .
C17 C 0.7350(5) 0.6114(5) 0.3881(5) 0.0137(15) Uani 1 1 d .
C18 C 0.6798(6) 0.6111(6) 0.5415(5) 0.0193(18) Uani 1 1 d .
H18A H 0.687635 0.677948 0.540493 0.029 Uiso 1 1 calc GR
H18B H 0.738837 0.583813 0.570839 0.029 Uiso 1 1 calc GR
H18C H 0.614540 0.595008 0.569287 0.029 Uiso 1 1 calc GR
C19 C 0.5591(6) 0.4318(5) 0.4838(6) 0.0188(17) Uani 1 1 d .
H19A H 0.512560 0.468001 0.518794 0.028 Uiso 1 1 calc GR
H19B H 0.607324 0.396490 0.518059 0.028 Uiso 1 1 calc GR
H19C H 0.517504 0.389782 0.450181 0.028 Uiso 1 1 calc GR
C20 C 0.5949(6) 0.4102(5) 0.2908(6) 0.0180(18) Uani 1 1 d .
H20A H 0.520277 0.405732 0.303522 0.027 Uiso 1 1 calc GR
H20B H 0.628583 0.351050 0.301522 0.027 Uiso 1 1 calc GR
H20C H 0.603738 0.426319 0.232932 0.027 Uiso 1 1 calc GR
C21 C 0.7589(6) 0.5679(5) 0.2327(6) 0.022(2) Uani 1 1 d .
H21A H 0.716054 0.535644 0.192246 0.033 Uiso 1 1 calc GR
H21B H 0.830429 0.544026 0.231016 0.033 Uiso 1 1 calc GR
H21C H 0.759655 0.633615 0.220104 0.033 Uiso 1 1 calc GR
C22 C 0.8060(6) 0.6917(5) 0.3898(6) 0.0167(18) Uani 1 1 d .
H22A H 0.807557 0.720462 0.335603 0.025 Uiso 1 1 calc GR
H22B H 0.876498 0.671571 0.404701 0.025 Uiso 1 1 calc GR
H22C H 0.780867 0.736105 0.430325 0.025 Uiso 1 1 calc GR
C23 C 0.3541(6) 0.6305(5) 0.3077(5) 0.0146(15) Uani 1 1 d .
C24 C 0.3581(6) 0.6939(5) 0.3804(5) 0.0151(16) Uani 1 1 d .
H24A H 0.354958 0.758153 0.361183 0.018 Uiso 1 1 calc R
H24B H 0.296401 0.682691 0.415603 0.018 Uiso 1 1 calc R
N2 N 0.4546(5) 0.6804(4) 0.4294(4) 0.0123(14) Uani 1 1 d D
O3 O 0.4372(4) 0.5831(3) 0.2918(3) 0.0134(11) Uani 1 1 d .
O4 O 0.2749(4) 0.6260(4) 0.2659(4) 0.0202(13) Uani 1 1 d .
Cl2 Cl 0.57895(16) 0.75547(11) 0.28626(12) 0.0146(4) Uani 1 1 d .
Ir2 Ir 0.57171(2) 0.61283(2) 0.36125(2) 0.01003(6) Uani 1 1 d .
C25 C 0.0654(7) 0.7527(5) 0.2773(6) 0.0218(19) Uani 1 1 d .
H25A H 0.105074 0.701979 0.302981 0.026 Uiso 1 1 calc R
H25B H 0.017406 0.778376 0.318932 0.026 Uiso 1 1 calc R
Cl3 Cl 0.15316(18) 0.83898(14) 0.24405(16) 0.0275(5) Uani 1 1 d .
Cl4 Cl -0.0075(2) 0.71011(19) 0.19346(19) 0.0435(7) Uani 1 1 d .
H2A H 0.437(7) 0.649(5) 0.481(4) 0.03(3) Uiso 1 1 d D
H2B H 0.476(6) 0.737(4) 0.439(6) 0.03(3) Uiso 1 1 d D

loop_
_atom_site_aniso_label
_atom_site_aniso_U_11
_atom_site_aniso_U_22
_atom_site_aniso_U_33
_atom_site_aniso_U_23
_atom_site_aniso_U_13
_atom_site_aniso_U_12
C1 0.016(4) 0.010(3) 0.018(4) -0.007(3) -0.002(3) 0.010(3)
C0AA 0.024(4) 0.012(3) 0.012(5) 0.000(3) 0.000(3) 0.004(3)
C3 0.023(4) 0.011(3) 0.015(4) -0.001(3) 0.005(4) -0.001(3)
C4 0.017(4) 0.017(3) 0.011(4) -0.001(3) -0.001(3) -0.006(3)
C5 0.017(4) 0.011(3) 0.008(4) 0.002(3) -0.003(3) 0.000(3)
C6 0.016(4) 0.032(4) 0.013(5) -0.004(4) 0.002(3) 0.002(4)
C7 0.036(5) 0.019(4) 0.020(5) 0.004(4) -0.009(4) 0.008(4)
C8 0.033(5) 0.012(3) 0.019(5) 0.004(3) 0.006(4) -0.002(3)
C9 0.021(4) 0.020(4) 0.018(5) 0.005(4) 0.002(3) -0.003(3)
C10 0.019(4) 0.024(4) 0.011(4) 0.003(4) -0.003(3) -0.003(4)
C11 0.021(4) 0.008(3) 0.014(4) 0.002(3) -0.003(3) 0.002(3)
C12 0.014(4) 0.019(4) 0.013(4) 0.005(3) -0.004(3) -0.005(3)
N1 0.023(3) 0.013(3) 0.010(3) 0.002(3) -0.001(3) 0.000(3)
O1 0.012(2) 0.023(3) 0.012(3) 0.002(3) 0.004(2) 0.000(2)
O2 0.017(3) 0.017(2) 0.024(3) -0.001(3) -0.002(3) 0.003(3)
Cl1 0.0243(10) 0.0111(7) 0.0147(9) -0.0008(8) -0.0002(9) 0.0044(7)
Ir1 0.01322(12) 0.01040(11) 0.00806(13) -0.00036(11) 0.00034(12) 0.00054(11)
C13 0.011(3) 0.010(3) 0.017(4) 0.000(3) 0.003(3) 0.005(3)
C14 0.009(3) 0.010(3) 0.019(4) -0.004(3) -0.001(3) 0.004(3)
C15 0.007(3) 0.006(3) 0.024(5) -0.004(3) -0.003(3) 0.002(3)
C16 0.012(4) 0.012(3) 0.018(5) -0.005(3) 0.001(3) 0.001(3)
C17 0.010(3) 0.011(3) 0.020(4) -0.003(3) 0.002(3) 0.000(3)
C18 0.023(4) 0.016(3) 0.019(5) 0.003(4) -0.004(3) 0.004(3)
C19 0.017(4) 0.016(3) 0.024(5) 0.006(4) -0.003(4) -0.004(3)
C20 0.016(4) 0.017(4) 0.022(5) -0.006(3) 0.005(3) 0.000(3)
C21 0.021(4) 0.018(4) 0.027(6) -0.003(4) 0.004(4) 0.001(3)
C22 0.018(4) 0.009(3) 0.023(5) 0.004(3) -0.004(3) -0.006(3)
C23 0.017(4) 0.012(3) 0.015(4) 0.002(3) 0.001(3) -0.001(3)
C24 0.015(4) 0.014(3) 0.017(4) 0.000(3) -0.001(3) -0.002(3)
N2 0.019(4) 0.010(3) 0.008(3) -0.003(3) -0.001(3) -0.002(3)
O3 0.016(3) 0.012(2) 0.013(3) -0.003(2) -0.004(2) 0.005(2)
O4 0.015(3) 0.023(3) 0.023(4) -0.009(3) -0.006(2) 0.000(2)
Cl2 0.0194(9) 0.0112(7) 0.0134(10) 0.0016(7) -0.0015(8) -0.0017(7)
Ir2 0.01074(12) 0.00843(11) 0.01092(14) -0.00081(12) -0.00109(12) 0.00016(11)
C25 0.022(4) 0.021(4) 0.023(5) 0.008(4) 0.004(4) -0.006(4)
Cl3 0.0268(11) 0.0233(10) 0.0324(14) 0.0009(10) 0.0031(11) -0.0050(9)
Cl4 0.0387(15) 0.0547(16) 0.0371(18) -0.0045(14) -0.0049(13) -0.0218(13)

loop_
_atom_type_symbol
_atom_type_description
_atom_type_scat_dispersion_real
_atom_type_scat_dispersion_imag
_atom_type_scat_source
C C 0.0033 0.0016 'International Tables Vol C Tables 4.2.6.8 and 6.1.1.4'
H H 0.0000 0.0000 'International Tables Vol C Tables 4.2.6.8 and 6.1.1.4'
Cl Cl 0.1484 0.1585 'International Tables Vol C Tables 4.2.6.8 and 6.1.1.4'
Ir Ir -1.4442 7.9887 'International Tables Vol C Tables 4.2.6.8 and 6.1.1.4'
N N 0.0061 0.0033 'International Tables Vol C Tables 4.2.6.8 and 6.1.1.4'
O O 0.0106 0.0060 'International Tables Vol C Tables 4.2.6.8 and 6.1.1.4'

loop_
_exptl_crystal_face_index_h
_exptl_crystal_face_index_k
_exptl_crystal_face_index_l
_exptl_crystal_face_perp_dist
_exptl_oxdiff_crystal_face_indexfrac_h
_exptl_oxdiff_crystal_face_indexfrac_k
_exptl_oxdiff_crystal_face_indexfrac_l
_exptl_oxdiff_crystal_face_x
_exptl_oxdiff_crystal_face_y
_exptl_oxdiff_crystal_face_z
1 -3 -23 0.0479 0.9365 -2.9421 -22.9406 -0.4929 0.6365 0.6121
1 -3 23 0.0496 1.0571 -3.0634 22.9350 0.3553 -0.4587 -0.8286
-6 18 -7 0.0814 -5.9992 18.0349 -6.9643 0.2838 -0.3667 0.8689
6 -19 -4 0.1128 5.9690 -19.0052 -4.0053 -0.5203 0.6439 -0.5559
-13 -12 -7 0.0574 -13.0501 -11.9104 -6.9134 -0.9508 -0.2092 0.0181
13 13 6 0.0820 13.0489 12.9124 5.9155 0.9660 0.2177 0.0448
0 16 -14 0.0721 -0.0138 16.0258 -13.9720 0.2803 0.0887 0.9432
7 -11 18 0.0868 7.0393 -11.0736 17.9256 0.1867 0.0408 -1.0062
-12 -11 13 0.0555 -11.9951 -10.9687 13.0273 -0.5162 -0.6576 -0.5904
18 3 -3 0.1101 18.0166 2.9189 -3.0773 0.6243 0.8000 -0.0570
17 -5 -7 0.1045 16.9935 -5.0601 -7.0569 0.2491 0.9745 -0.1704
14 -12 6 0.1138 14.0142 -12.0751 5.9262 0.1568 0.6430 -0.7574
-13 14 -5 0.0991 -13.0076 14.0662 -4.9348 -0.0389 -0.6543 0.7755
4 20 1 0.0855 4.0358 19.9642 0.9664 0.8201 -0.1575 0.5449
4 3 22 0.0523 4.0665 2.9206 21.9201 0.6352 -0.3975 -0.6490
-5 1 -22 0.0597 -5.0619 1.0815 -21.9179 -0.5328 0.2934 0.7888

loop_
_geom_angle_atom_site_label_1
_geom_angle_atom_site_label_2
_geom_angle_atom_site_label_3
_geom_angle
C0AA C1 C6 124.2(7)
C0AA C1 Ir1 70.0(4)
C5 C1 C0AA 108.9(7)
C5 C1 C6 126.9(8)
C5 C1 Ir1 71.4(4)
C6 C1 Ir1 123.6(6)
C1 C0AA C7 126.4(7)
C1 C0AA Ir1 70.1(4)
C3 C0AA C1 107.6(6)
C3 C0AA C7 126.0(8)
C3 C0AA Ir1 70.6(4)
C7 C0AA Ir1 126.5(6)
C0AA C3 C8 126.3(7)
C0AA C3 Ir1 69.8(4)
C4 C3 C0AA 107.0(7)
C4 C3 C8 126.6(8)
C4 C3 Ir1 69.7(4)
C8 C3 Ir1 127.1(6)
C3 C4 C5 110.0(7)
C3 C4 C9 124.9(7)
C3 C4 Ir1 71.0(4)
C5 C4 C9 125.0(7)
C5 C4 Ir1 71.6(4)
C9 C4 Ir1 126.7(5)
C1 C5 C4 106.5(7)
C1 C5 C10 127.2(7)
C1 C5 Ir1 69.5(4)
C4 C5 C10 126.2(7)
C4 C5 Ir1 69.0(4)
C10 C5 Ir1 124.8(5)
C1 C6 H6A 109.5
C1 C6 H6B 109.5
C1 C6 H6C 109.5
H6A C6 H6B 109.5
H6A C6 H6C 109.5
H6B C6 H6C 109.5
C0AA C7 H7A 109.5
C0AA C7 H7B 109.5
C0AA C7 H7C 109.5
H7A C7 H7B 109.5
H7A C7 H7C 109.5
H7B C7 H7C 109.5
C3 C8 H8A 109.5
C3 C8 H8B 109.5
C3 C8 H8C 109.5
H8A C8 H8B 109.5
H8A C8 H8C 109.5
H8B C8 H8C 109.5
C4 C9 H9A 109.5
C4 C9 H9B 109.5
C4 C9 H9C 109.5
H9A C9 H9B 109.5
H9A C9 H9C 109.5
H9B C9 H9C 109.5
C5 C10 H10A 109.5
C5 C10 H10B 109.5
C5 C10 H10C 109.5
H10A C10 H10B 109.5
H10A C10 H10C 109.5
H10B C10 H10C 109.5
O1 C11 C12 116.6(7)
O2 C11 C12 120.7(8)
O2 C11 O1 122.6(8)
C11 C12 H12A 109.0
C11 C12 H12B 109.0
H12A C12 H12B 107.8
N1 C12 C11 112.8(7)
N1 C12 H12A 109.0
N1 C12 H12B 109.0
C12 N1 H1A 109.7
C12 N1 H1B 109.7
C12 N1 Ir1 109.7(5)
H1A N1 H1B 108.2
Ir1 N1 H1A 109.7
Ir1 N1 H1B 109.7
C11 O1 Ir1 117.6(5)
C1 Ir1 C3 66.4(3)
C1 Ir1 C5 39.0(3)
C1 Ir1 Cl1 125.0(2)
C0AA Ir1 C1 39.9(3)
C0AA Ir1 C3 39.6(3)
C0AA Ir1 C5 66.4(3)
C0AA Ir1 Cl1 161.4(2)
C3 Ir1 C5 66.4(3)
C3 Ir1 Cl1 133.2(2)
C4 Ir1 C1 65.6(3)
C4 Ir1 C0AA 65.9(3)
C4 Ir1 C3 39.2(3)
C4 Ir1 C5 39.4(3)
C4 Ir1 N1 122.4(3)
C4 Ir1 Cl1 99.3(2)
C5 Ir1 Cl1 95.05(19)
N1 Ir1 C1 149.0(3)
N1 Ir1 C0AA 112.1(3)
N1 Ir1 C3 100.3(3)
N1 Ir1 C5 161.6(3)
N1 Ir1 Cl1 84.99(16)
O1 Ir1 C1 94.6(3)
O1 Ir1 C0AA 104.7(2)
O1 Ir1 C3 141.6(3)
O1 Ir1 C4 158.6(3)
O1 Ir1 C5 119.7(3)
O1 Ir1 N1 78.7(2)
O1 Ir1 Cl1 85.17(14)
C14 C13 C18 125.9(7)
C14 C13 Ir2 70.0(4)
C17 C13 C14 107.7(7)
C17 C13 C18 126.4(7)
C17 C13 Ir2 70.5(5)
C18 C13 Ir2 127.5(5)
C13 C14 C19 124.6(7)
C13 C14 Ir2 70.2(4)
C15 C14 C13 108.1(7)
C15 C14 C19 126.9(7)
C15 C14 Ir2 70.6(4)
C19 C14 Ir2 130.3(5)
C14 C15 C20 124.4(7)
C14 C15 Ir2 70.0(4)
C16 C15 C14 108.4(6)
C16 C15 C20 127.1(7)
C16 C15 Ir2 70.5(4)
C20 C15 Ir2 121.9(5)
C15 C16 C17 107.5(7)
C15 C16 C21 127.6(7)
C15 C16 Ir2 70.2(4)
C17 C16 C21 124.9(7)
C17 C16 Ir2 69.8(4)
C21 C16 Ir2 125.2(6)
C13 C17 C16 108.3(6)
C13 C17 C22 125.8(8)
C13 C17 Ir2 70.2(4)
C16 C17 C22 125.9(7)
C16 C17 Ir2 70.2(4)
C22 C17 Ir2 126.6(5)
C13 C18 H18A 109.5
C13 C18 H18B 109.5
C13 C18 H18C 109.5
H18A C18 H18B 109.5
H18A C18 H18C 109.5
H18B C18 H18C 109.5
C14 C19 H19A 109.5
C14 C19 H19B 109.5
C14 C19 H19C 109.5
H19A C19 H19B 109.5
H19A C19 H19C 109.5
H19B C19 H19C 109.5
C15 C20 H20A 109.5
C15 C20 H20B 109.5
C15 C20 H20C 109.5
H20A C20 H20B 109.5
H20A C20 H20C 109.5
H20B C20 H20C 109.5
C16 C21 H21A 109.5
C16 C21 H21B 109.5
C16 C21 H21C 109.5
H21A C21 H21B 109.5
H21A C21 H21C 109.5
H21B C21 H21C 109.5
C17 C22 H22A 109.5
C17 C22 H22B 109.5
C17 C22 H22C 109.5
H22A C22 H22B 109.5
H22A C22 H22C 109.5
H22B C22 H22C 109.5
O3 C23 C24 117.2(7)
O4 C23 C24 120.0(7)
O4 C23 O3 122.8(7)
C23 C24 H24A 109.3
C23 C24 H24B 109.3
H24A C24 H24B 107.9
N2 C24 C23 111.8(6)
N2 C24 H24A 109.3
N2 C24 H24B 109.3
C24 N2 Ir2 111.7(5)
C24 N2 H2A 109(5)
C24 N2 H2B 103(6)
Ir2 N2 H2A 114(5)
Ir2 N2 H2B 108(6)
H2A N2 H2B 111(8)
C23 O3 Ir2 117.0(5)
C13 Ir2 C15 66.6(3)
C13 Ir2 C16 66.7(3)
C13 Ir2 C17 39.3(3)
C13 Ir2 Cl2 124.3(2)
C14 Ir2 C13 39.9(3)
C14 Ir2 C15 39.5(3)
C14 Ir2 C16 66.3(3)
C14 Ir2 C17 66.3(3)
C14 Ir2 Cl2 160.55(19)
C15 Ir2 C16 39.3(3)
C15 Ir2 Cl2 132.9(2)
C16 Ir2 Cl2 98.4(2)
C17 Ir2 C15 66.3(3)
C17 Ir2 C16 40.0(3)
C17 Ir2 Cl2 94.3(2)
N2 Ir2 C13 100.6(3)
N2 Ir2 C14 108.2(3)
N2 Ir2 C15 142.7(3)
N2 Ir2 C16 166.0(3)
N2 Ir2 C17 126.3(3)
N2 Ir2 Cl2 83.83(19)
O3 Ir2 C13 149.3(2)
O3 Ir2 C14 110.7(2)
O3 Ir2 C15 95.4(2)
O3 Ir2 C16 115.5(3)
O3 Ir2 C17 155.3(3)
O3 Ir2 N2 78.4(2)
O3 Ir2 Cl2 86.32(14)
H25A C25 H25B 108.1
Cl3 C25 H25A 109.6
Cl3 C25 H25B 109.6
Cl4 C25 H25A 109.6
Cl4 C25 H25B 109.6
Cl4 C25 Cl3 110.3(5)

loop_
_geom_bond_atom_site_label_1
_geom_bond_atom_site_label_2
_geom_bond_distance
C1 C0AA 1.460(11)
C1 C5 1.439(10)
C1 C6 1.482(10)
C1 Ir1 2.140(8)
C0AA C3 1.452(11)
C0AA C7 1.499(11)
C0AA Ir1 2.139(7)
C3 C4 1.437(11)
C3 C8 1.471(11)
C3 Ir1 2.149(7)
C4 C5 1.448(11)
C4 C9 1.512(10)
C4 Ir1 2.132(7)
C5 C10 1.471(10)
C5 Ir1 2.166(8)
C6 H6A 0.9800
C6 H6B 0.9800
C6 H6C 0.9800
C7 H7A 0.9800
C7 H7B 0.9800
C7 H7C 0.9800
C8 H8A 0.9800
C8 H8B 0.9800
C8 H8C 0.9800
C9 H9A 0.9800
C9 H9B 0.9800
C9 H9C 0.9800
C10 H10A 0.9800
C10 H10B 0.9800
C10 H10C 0.9800
C11 C12 1.493(11)
C11 O1 1.305(10)
C11 O2 1.221(9)
C12 H12A 0.9900
C12 H12B 0.9900
C12 N1 1.491(9)
N1 H1A 0.9100
N1 H1B 0.9100
N1 Ir1 2.139(7)
O1 Ir1 2.099(5)
Cl1 Ir1 2.4137(17)
C13 C14 1.453(10)
C13 C17 1.436(11)
C13 C18 1.479(11)
C13 Ir2 2.132(8)
C14 C15 1.442(11)
C14 C19 1.515(11)
C14 Ir2 2.130(7)
C15 C16 1.437(10)
C15 C20 1.490(10)
C15 Ir2 2.138(6)
C16 C17 1.461(11)
C16 C21 1.509(12)
C16 Ir2 2.142(8)
C17 C22 1.483(10)
C17 Ir2 2.136(7)
C18 H18A 0.9800
C18 H18B 0.9800
C18 H18C 0.9800
C19 H19A 0.9800
C19 H19B 0.9800
C19 H19C 0.9800
C20 H20A 0.9800
C20 H20B 0.9800
C20 H20C 0.9800
C21 H21A 0.9800
C21 H21B 0.9800
C21 H21C 0.9800
C22 H22A 0.9800
C22 H22B 0.9800
C22 H22C 0.9800
C23 C24 1.506(11)
C23 O3 1.295(9)
C23 O4 1.223(9)
C24 H24A 0.9900
C24 H24B 0.9900
C24 N2 1.486(10)
N2 Ir2 2.111(7)
N2 H2A 0.98(5)
N2 H2B 0.88(5)
O3 Ir2 2.107(5)
Cl2 Ir2 2.4159(17)
C25 H25A 0.9900
C25 H25B 0.9900
C25 Cl3 1.772(8)
C25 Cl4 1.771(9)
